data_7707227
loop_
_publ_author_name
'Faria, Erica N.'
'Jupp, Andrew R.'
'Goicoechea, Jose M.'

_publ_section_title
;
 Novel primary phosphinecarboxamides derived from diamines.
;
_journal_issue 20
_journal_name_full 'Dalton transactions (Cambridge, England : 2003)'
_journal_page_first 6991
_journal_page_last 6996
_journal_paper_doi 10.1039/d1dt01198g
_journal_volume 50
_journal_year 2021
_chemical_formula_moiety 'C H5 N2 O P'
_chemical_formula_sum 'C H5 N2 O P'
_chemical_formula_weight 92.04
_chemical_name_systematic
;
 PH2C(O)NHNH2
;
_space_group_crystal_system monoclinic
_space_group_IT_number 14
_space_group_name_Hall '-P 2ybc'
_space_group_name_H-M_alt 'P 1 21/c 1'
_atom_sites_solution_hydrogens difmap
_audit_creation_method SHELXL-2018/1
_audit_update_record
;
2021-04-12 deposited with the CCDC.	2021-04-27 downloaded from the CCDC.
;
_cell_angle_alpha 90
_cell_angle_beta 93.901(10)
_cell_angle_gamma 90
_cell_formula_units_Z 8
_cell_length_a 25.025(2)
_cell_length_b 4.8946(4)
_cell_length_c 6.9706(10)
_cell_measurement_reflns_used 1271
_cell_measurement_temperature 150(2)
_cell_measurement_theta_max 76.0820
_cell_measurement_theta_min 7.0990
_cell_volume 851.83(16)
_computing_cell_refinement 'CrysAlisPro 1.171.38.43b (Rigaku OD, 2015)'
_computing_data_collection 'CrysAlisPro 1.171.38.43b (Rigaku OD, 2015)'
_computing_data_reduction 'CrysAlisPro 1.171.38.43b (Rigaku OD, 2015)'
_computing_structure_refinement 'SHELXL-2018/3 (Sheldrick, 2018)'
_computing_structure_solution 'SHELXS-97 (Sheldrick, 1990)'
_diffrn_ambient_temperature 150(2)
_diffrn_detector 'CCD plate'
_diffrn_detector_area_resol_mean 10.5035
_diffrn_detector_type Atlas
_diffrn_measured_fraction_theta_full 0.999
_diffrn_measured_fraction_theta_max 0.999
_diffrn_measurement_device 'four-circle diffractometer'
_diffrn_measurement_device_type 'SuperNova, Dual, Cu at zero, Atlas'
_diffrn_measurement_method '\w scans'
_diffrn_radiation_type CuK\a
_diffrn_radiation_wavelength 1.54184
_diffrn_reflns_av_R_equivalents 0.0636
_diffrn_reflns_av_unetI/netI 0.0627
_diffrn_reflns_Laue_measured_fraction_full 0.999
_diffrn_reflns_Laue_measured_fraction_max 0.999
_diffrn_reflns_limit_h_max 29
_diffrn_reflns_limit_h_min -25
_diffrn_reflns_limit_k_max 5
_diffrn_reflns_limit_k_min -5
_diffrn_reflns_limit_l_max 8
_diffrn_reflns_limit_l_min -6
_diffrn_reflns_number 5153
_diffrn_reflns_point_group_measured_fraction_full 0.999
_diffrn_reflns_point_group_measured_fraction_max 0.999
_diffrn_reflns_theta_full 66.470
_diffrn_reflns_theta_max 66.470
_diffrn_reflns_theta_min 3.540
_diffrn_source 'micro-focus sealed X-ray tube'
_diffrn_source_type 'SuperNova (Cu) X-ray Source'
_exptl_absorpt_coefficient_mu 4.342
_exptl_absorpt_correction_T_max 1.00000
_exptl_absorpt_correction_T_min 0.88678
_exptl_absorpt_correction_type multi-scan
_exptl_absorpt_process_details
;
CrysAlisPro 1.171.38.43b (Rigaku Oxford Diffraction, 2015)
Empirical absorption correction using spherical harmonics,
 implemented in SCALE3 ABSPACK scaling algorithm.
;
_exptl_crystal_colour colourless
_exptl_crystal_density_diffrn 1.435
_exptl_crystal_description needle
_exptl_crystal_F_000 384
_exptl_crystal_size_max 0.180
_exptl_crystal_size_mid 0.020
_exptl_crystal_size_min 0.020
_refine_diff_density_max 1.097
_refine_diff_density_min -0.724
_refine_diff_density_rms 0.110
_refine_ls_extinction_method none
_refine_ls_goodness_of_fit_ref 1.127
_refine_ls_hydrogen_treatment refxyz
_refine_ls_matrix_type full
_refine_ls_number_parameters 130
_refine_ls_number_reflns 1500
_refine_ls_number_restraints 4
_refine_ls_restrained_S_all 1.125
_refine_ls_R_factor_all 0.1063
_refine_ls_R_factor_gt 0.0788
_refine_ls_shift/su_max 0.000
_refine_ls_shift/su_mean 0.000
_refine_ls_structure_factor_coef Fsqd
_refine_ls_weighting_details 'w=1/[\s^2^(Fo^2^)+(0.0798P)^2^+4.9532P] where P=(Fo^2^+2Fc^2^)/3'
_refine_ls_weighting_scheme calc
_refine_ls_wR_factor_gt 0.2102
_refine_ls_wR_factor_ref 0.2203
_reflns_Friedel_coverage 0.000
_reflns_number_gt 1033
_reflns_number_total 1500
_reflns_threshold_expression 'I > 2\s(I)'
_cod_data_source_file d1dt01198g2.cif
_cod_data_source_block EF184
_cod_depositor_comments 'Adding full bibliography for 7707227--7707230.cif.'
_cod_original_cell_volume 851.85(16)
_cod_original_sg_symbol_H-M 'P 21/c'
_cod_database_code 7707227
_shelx_shelxl_version_number 2018/1
_shelx_space_group_comment
;
The symmetry employed for this shelxl refinement is uniquely defined
by the following loop, which should always be used as a source of
symmetry information in preference to the above space-group names.
They are only intended as comments.
;
_shelx_estimated_absorpt_t_min 0.509
_shelx_estimated_absorpt_t_max 0.918

loop_
_space_group_symop_operation_xyz
'x, y, z'
'-x, y+1/2, -z+1/2'
'-x, -y, -z'
'x, -y-1/2, z-1/2'

loop_
_atom_site_label
_atom_site_type_symbol
_atom_site_fract_x
_atom_site_fract_y
_atom_site_fract_z
_atom_site_U_iso_or_equiv
_atom_site_adp_type
_atom_site_occupancy
_atom_site_site_symmetry_order
_atom_site_calc_flag
_atom_site_refinement_flags_posn
_atom_site_refinement_flags_adp
_atom_site_refinement_flags_occupancy
_atom_site_disorder_assembly
_atom_site_disorder_group
P1 P 0.18909(7) 0.0269(4) 0.1512(3) 0.0367(6) Uani 1 1 d D . . . .
C1 C 0.1204(2) -0.0852(13) 0.2009(10) 0.0239(14) Uani 1 1 d . . . . .
O1 O 0.10865(19) -0.3270(9) 0.1920(7) 0.0315(12) Uani 1 1 d . . . . .
N1 N 0.0873(2) 0.1104(10) 0.2559(8) 0.0237(12) Uani 1 1 d . . . . .
N2 N 0.0364(2) 0.0451(12) 0.3266(10) 0.0266(13) Uani 1 1 d . . . . .
P21 P 0.31089(8) 0.5159(4) 0.0557(3) 0.0392(6) Uani 1 1 d D . . . .
C21 C 0.3804(3) 0.4126(13) 0.1407(10) 0.0239(13) Uani 1 1 d . . . . .
O21 O 0.39190(19) 0.1686(9) 0.1394(8) 0.0318(11) Uani 1 1 d . . . . .
N21 N 0.4125(2) 0.6083(11) 0.2121(9) 0.0264(12) Uani 1 1 d . . . . .
N22 N 0.4632(2) 0.5458(12) 0.3088(10) 0.0301(14) Uani 1 1 d . . . . .
H2 H 0.186(4) -0.036(17) -0.041(4) 0.05(2) Uiso 1 1 d D . . . .
H4 H 0.053(4) -0.047(18) 0.442(12) 0.04(2) Uiso 1 1 d . . . . .
H5 H 0.022(3) -0.055(15) 0.261(10) 0.010(17) Uiso 1 1 d . . . . .
H21 H 0.314(4) 0.447(18) -0.136(4) 0.05(3) Uiso 1 1 d D . . . .
H22 H 0.323(4) 0.785(8) 0.016(14) 0.06(3) Uiso 1 1 d D . . . .
H23 H 0.402(2) 0.792(14) 0.207(8) 0.007(14) Uiso 1 1 d . . . . .
H24 H 0.473(3) 0.428(16) 0.251(10) 0.015(18) Uiso 1 1 d . . . . .
H25 H 0.449(4) 0.450(19) 0.409(13) 0.04(2) Uiso 1 1 d . . . . .
H1 H 0.180(4) 0.299(6) 0.106(12) 0.05(2) Uiso 1 1 d D . . . .
H3 H 0.098(3) 0.303(18) 0.242(11) 0.033 Uiso 1 1 d . U . . .

loop_
_atom_site_aniso_label
_atom_site_aniso_U_11
_atom_site_aniso_U_22
_atom_site_aniso_U_33
_atom_site_aniso_U_23
_atom_site_aniso_U_13
_atom_site_aniso_U_12
P1 0.0216(9) 0.0284(10) 0.0615(13) -0.0048(8) 0.0119(8) -0.0016(7)
C1 0.018(3) 0.019(3) 0.035(4) -0.004(3) -0.001(3) 0.002(2)
O1 0.034(3) 0.010(2) 0.051(3) -0.004(2) 0.006(2) -0.0057(19)
N1 0.017(3) 0.011(2) 0.043(3) -0.002(2) 0.003(2) -0.004(2)
N2 0.012(3) 0.022(3) 0.045(4) 0.004(3) 0.003(2) 0.000(2)
P21 0.0281(10) 0.0308(10) 0.0570(13) -0.0026(9) -0.0085(8) 0.0043(8)
C21 0.025(3) 0.017(3) 0.030(3) 0.000(3) 0.005(3) 0.000(2)
O21 0.033(3) 0.011(2) 0.050(3) 0.000(2) -0.002(2) -0.0004(19)
N21 0.021(3) 0.014(3) 0.044(3) 0.005(2) 0.000(2) 0.003(2)
N22 0.025(3) 0.018(3) 0.047(4) -0.001(3) -0.001(3) 0.001(2)

loop_
_atom_type_symbol
_atom_type_description
_atom_type_scat_dispersion_real
_atom_type_scat_dispersion_imag
_atom_type_scat_source
C C 0.0181 0.0091 'International Tables Vol C Tables 4.2.6.8 and 6.1.1.4'
H H 0.0000 0.0000 'International Tables Vol C Tables 4.2.6.8 and 6.1.1.4'
N N 0.0311 0.0180 'International Tables Vol C Tables 4.2.6.8 and 6.1.1.4'
O O 0.0492 0.0322 'International Tables Vol C Tables 4.2.6.8 and 6.1.1.4'
P P 0.2955 0.4335 'International Tables Vol C Tables 4.2.6.8 and 6.1.1.4'

loop_
_geom_angle_atom_site_label_1
_geom_angle_atom_site_label_2
_geom_angle_atom_site_label_3
_geom_angle
_geom_angle_site_symmetry_1
_geom_angle_site_symmetry_3
_geom_angle_publ_flag
C1 P1 H2 97(4) . . ?
C1 P1 H1 100(4) . . ?
H2 P1 H1 90(5) . . ?
O1 C1 N1 123.8(6) . . ?
O1 C1 P1 120.0(5) . . ?
N1 C1 P1 116.1(5) . . ?
C1 N1 N2 121.4(5) . . ?
C1 N1 H3 118(5) . . ?
N2 N1 H3 121(5) . . ?
N1 N2 H4 93(5) . . ?
N1 N2 H5 110(5) . . ?
H4 N2 H5 111(7) . . ?
C21 P21 H21 97(4) . . ?
C21 P21 H22 96(4) . . ?
H21 P21 H22 91(5) . . ?
O21 C21 N21 124.6(6) . . ?
O21 C21 P21 118.4(5) . . ?
N21 C21 P21 116.8(5) . . ?
C21 N21 N22 121.3(5) . . ?
C21 N21 H23 122(4) . . ?
N22 N21 H23 117(4) . . ?
N21 N22 H24 103(6) . . ?
N21 N22 H25 95(5) . . ?
H24 N22 H25 100(8) . . ?

loop_
_geom_bond_atom_site_label_1
_geom_bond_atom_site_label_2
_geom_bond_distance
_geom_bond_site_symmetry_2
_geom_bond_publ_flag
P1 C1 1.859(6) . ?
P1 H2 1.37(2) . ?
P1 H1 1.38(2) . ?
C1 O1 1.220(8) . ?
C1 N1 1.339(8) . ?
N1 N2 1.432(7) . ?
N1 H3 0.99(9) . ?
N2 H4 0.98(9) . ?
N2 H5 0.75(7) . ?
P21 C21 1.868(7) . ?
P21 H21 1.38(2) . ?
P21 H22 1.38(2) . ?
C21 O21 1.229(8) . ?
C21 N21 1.326(8) . ?
N21 N22 1.429(8) . ?
N21 H23 0.93(7) . ?
N22 H24 0.75(8) . ?
N22 H25 0.94(9) . ?
